data_7206933
loop_
_publ_author_name
'Lv, Yao-Kang'
'Jiang, Zhan-Guo'
'Gan, Li-Hua'
'Liu, Ming-Xian'
'Feng, Yun-Long'

_publ_section_title
;
 Three novel organic-inorganic hybrid materials based on decaoxovanadates
 obtained from a new liquid phase reaction
;
_journal_issue 1
_journal_name_full CrystEngComm
_journal_page_first 314
_journal_paper_doi 10.1039/c1ce05605k
_journal_volume 14
_journal_year 2012
_chemical_formula_moiety 'H4 O28 V10, 2(C7 H15 N4 O), 4(H2 O)'
_chemical_formula_sum 'C14 H42 N8 O34 V10'
_chemical_formula_weight 1375.96
_chemical_name_systematic
;
?
;
_space_group_IT_number 14
_symmetry_cell_setting monoclinic
_symmetry_space_group_name_Hall '-P 2ybc'
_symmetry_space_group_name_H-M 'P 1 21/c 1'
_atom_sites_solution_hydrogens geom
_atom_sites_solution_primary direct
_atom_sites_solution_secondary difmap
_audit_creation_method SHELXL-97
_cell_angle_alpha 90.00
_cell_angle_beta 107.9800(10)
_cell_angle_gamma 90.00
_cell_formula_units_Z 2
_cell_length_a 12.0418(3)
_cell_length_b 15.7976(3)
_cell_length_c 11.0989(3)
_cell_measurement_reflns_used 5840
_cell_measurement_temperature 296(2)
_cell_measurement_theta_max 27.72
_cell_measurement_theta_min 1.78
_cell_volume 2008.25(8)
_computing_cell_refinement 'SAINT (Bruker, 2006)'
_computing_data_collection 'APEXII (Bruker, 2006)'
_computing_data_reduction SAINT
_computing_molecular_graphics 'SHELXTL (Bruker, 2002)'
_computing_publication_material SHELXTL
_computing_structure_refinement 'SHELXL97 (Sheldrick, 1997)'
_computing_structure_solution 'SHELXS97 (Sheldrick, 1997)'
_diffrn_ambient_temperature 296(2)
_diffrn_measured_fraction_theta_full 0.994
_diffrn_measured_fraction_theta_max 0.994
_diffrn_measurement_device_type 'Bruker APEX-II area-detector diffractometer'
_diffrn_measurement_method '\w scans'
_diffrn_radiation_monochromator graphite
_diffrn_radiation_source 'fine-focus sealed tube'
_diffrn_radiation_type MoK\a
_diffrn_radiation_wavelength 0.71073
_diffrn_reflns_av_R_equivalents 0.0500
_diffrn_reflns_av_sigmaI/netI 0.0326
_diffrn_reflns_limit_h_max 15
_diffrn_reflns_limit_h_min -15
_diffrn_reflns_limit_k_max 19
_diffrn_reflns_limit_k_min -20
_diffrn_reflns_limit_l_max 14
_diffrn_reflns_limit_l_min -14
_diffrn_reflns_number 31667
_diffrn_reflns_theta_full 27.72
_diffrn_reflns_theta_max 27.72
_diffrn_reflns_theta_min 1.78
_diffrn_standards_decay_% none
_diffrn_standards_interval_count none
_diffrn_standards_interval_time none
_diffrn_standards_number none
_exptl_absorpt_coefficient_mu 2.335
_exptl_absorpt_correction_T_max 0.98
_exptl_absorpt_correction_T_min 0.97
_exptl_absorpt_correction_type empirical
_exptl_absorpt_process_details 'SADABS (Sheldrick, 1996)'
_exptl_crystal_colour brown
_exptl_crystal_density_diffrn 2.275
_exptl_crystal_density_method 'not measured'
_exptl_crystal_description block
_exptl_crystal_F_000 1368
_exptl_crystal_size_max 0.262
_exptl_crystal_size_mid 0.121
_exptl_crystal_size_min 0.053
_refine_diff_density_max 1.117
_refine_diff_density_min -0.699
_refine_diff_density_rms 0.095
_refine_ls_extinction_method none
_refine_ls_goodness_of_fit_ref 1.000
_refine_ls_hydrogen_treatment mixed
_refine_ls_matrix_type full
_refine_ls_number_parameters 319
_refine_ls_number_reflns 4693
_refine_ls_number_restraints 9
_refine_ls_restrained_S_all 1.001
_refine_ls_R_factor_all 0.0469
_refine_ls_R_factor_gt 0.0352
_refine_ls_shift/su_max 0.001
_refine_ls_shift/su_mean 0.000
_refine_ls_structure_factor_coef Fsqd
_refine_ls_weighting_details 'calc w=1/[\s^2^(Fo^2^)+(0.0527P)^2^+2.4986P] where P=(Fo^2^+2Fc^2^)/3'
_refine_ls_weighting_scheme calc
_refine_ls_wR_factor_gt 0.0932
_refine_ls_wR_factor_ref 0.1004
_reflns_number_gt 3797
_reflns_number_total 4693
_reflns_threshold_expression I>2\s(I)
_cod_data_source_file c1ce05605k.txt
_cod_data_source_block b
_cod_depositor_comments
;
The following automatic conversions were performed:

'_symmetry_cell_setting' value 'Monoclinic' changed to 'monoclinic'
according to /home/saulius/struct/CIF-dictionaries/cif_core.dic
dictionary named 'cif_core.dic' version 2.4.1 from 2010-06-29.

Automatic conversion script
Id: cif_fix_values 1715 2011-07-08 13:25:40Z adriana 
;
_cod_original_sg_symbol_Hall '-P 2ybc '
_cod_original_sg_symbol_H-M P21/c
_cod_database_code 7206933

loop_
_symmetry_equiv_pos_as_xyz
'x, y, z'
'-x, y+1/2, -z+1/2'
'-x, -y, -z'
'x, -y-1/2, z-1/2'

loop_
_atom_site_label
_atom_site_type_symbol
_atom_site_fract_x
_atom_site_fract_y
_atom_site_fract_z
_atom_site_U_iso_or_equiv
_atom_site_adp_type
_atom_site_occupancy
_atom_site_symmetry_multiplicity
_atom_site_calc_flag
_atom_site_refinement_flags
V1 V 0.54121(4) 0.41325(3) 0.44728(4) 0.01879(12) Uani 1 1 d .
V2 V 0.30698(4) 0.42561(3) 0.54085(5) 0.02075(13) Uani 1 1 d .
V3 V 0.22317(4) 0.56897(3) 0.34018(5) 0.02314(13) Uani 1 1 d .
V4 V 0.44225(4) 0.55603(3) 0.25183(5) 0.02294(13) Uani 1 1 d .
V5 V 0.29259(4) 0.39699(3) 0.26001(5) 0.02431(13) Uani 1 1 d .
O1 O 0.39695(16) 0.49188(12) 0.41601(17) 0.0188(4) Uani 1 1 d .
O2 O 0.58465(17) 0.49142(12) 0.34375(18) 0.0203(4) Uani 1 1 d .
O3 O 0.26555(18) 0.35378(13) 0.4038(2) 0.0245(4) Uani 1 1 d .
O4 O 0.17890(18) 0.47658(14) 0.23753(19) 0.0257(5) Uani 1 1 d .
O5 O 0.47523(17) 0.37316(13) 0.58586(19) 0.0210(4) Uani 1 1 d D
H5 H 0.475(3) 0.3210(12) 0.592(3) 0.025 Uiso 1 1 d D
O6 O 0.66998(18) 0.36431(13) 0.5103(2) 0.0245(4) Uani 1 1 d .
O7 O 0.30783(18) 0.61465(14) 0.24651(19) 0.0263(5) Uani 1 1 d .
O8 O 0.45715(18) 0.34775(13) 0.33562(19) 0.0254(5) Uani 1 1 d .
O9 O 0.37007(18) 0.46653(14) 0.16880(19) 0.0265(5) Uani 1 1 d .
O10 O 0.20027(17) 0.50290(13) 0.47860(19) 0.0231(4) Uani 1 1 d .
O11 O 0.4886(2) 0.60671(15) 0.1518(2) 0.0335(5) Uani 1 1 d .
O12 O 0.10838(19) 0.62678(15) 0.3071(2) 0.0340(5) Uani 1 1 d .
O13 O 0.2628(2) 0.37750(15) 0.6452(2) 0.0308(5) Uani 1 1 d D
H13 H 0.250(3) 0.3272(13) 0.646(4) 0.037 Uiso 1 1 d D
O14 O 0.2358(2) 0.32569(16) 0.1572(2) 0.0370(6) Uani 1 1 d .
O15 O 1.0120(3) 0.2512(2) 0.9346(3) 0.0552(8) Uani 1 1 d D
H15 H 0.967(4) 0.273(3) 0.977(4) 0.066 Uiso 1 1 d D
N1 N 0.8943(2) 0.14795(17) 0.5751(2) 0.0291(6) Uani 1 1 d .
N2 N 0.8370(3) 0.01791(17) 0.6588(3) 0.0323(6) Uani 1 1 d .
N3 N 0.7195(2) 0.14504(18) 0.6412(2) 0.0285(6) Uani 1 1 d .
N4 N 0.9105(2) 0.13772(17) 0.7985(2) 0.0276(6) Uani 1 1 d .
C1 C 0.7184(3) 0.0513(2) 0.6319(3) 0.0321(7) Uani 1 1 d .
H1A H 0.6826 0.0276 0.6916 0.039 Uiso 1 1 calc R
H1B H 0.6719 0.0343 0.5473 0.039 Uiso 1 1 calc R
C2 C 0.8904(3) 0.0542(2) 0.5679(3) 0.0333(7) Uani 1 1 d .
H2A H 0.8459 0.0369 0.4828 0.040 Uiso 1 1 calc R
H2B H 0.9692 0.0324 0.5856 0.040 Uiso 1 1 calc R
C3 C 0.9060(3) 0.0412(2) 0.7859(3) 0.0341(7) Uani 1 1 d .
H3A H 0.9845 0.0188 0.8039 0.041 Uiso 1 1 calc R
H3B H 0.8716 0.0171 0.8466 0.041 Uiso 1 1 calc R
C4 C 0.7750(3) 0.1794(2) 0.5499(3) 0.0291(7) Uani 1 1 d .
H4A H 0.7289 0.1634 0.4647 0.035 Uiso 1 1 calc R
H4B H 0.7762 0.2407 0.5548 0.035 Uiso 1 1 calc R
C5 C 0.7870(3) 0.1707(2) 0.7678(3) 0.0305(7) Uani 1 1 d .
H5A H 0.7512 0.1487 0.8285 0.037 Uiso 1 1 calc R
H5B H 0.7881 0.2320 0.7737 0.037 Uiso 1 1 calc R
C6 C 0.9637(3) 0.1730(2) 0.7011(3) 0.0302(7) Uani 1 1 d .
H6A H 0.9670 0.2343 0.7068 0.036 Uiso 1 1 calc R
H6B H 1.0428 0.1519 0.7183 0.036 Uiso 1 1 calc R
C7 C 0.9858(4) 0.1656(3) 0.9319(4) 0.0474(10) Uani 1 1 d .
H7A H 0.9441 0.1540 0.9922 0.057 Uiso 1 1 calc R
H7B H 1.0577 0.1331 0.9569 0.057 Uiso 1 1 calc R
O1W O 0.4911(2) 0.29094(15) 0.1083(2) 0.0355(5) Uani 1 1 d D
H1WA H 0.447(2) 0.312(2) 0.045(3) 0.043 Uiso 1 1 d D
H1WB H 0.5572(18) 0.313(2) 0.112(3) 0.043 Uiso 1 1 d D
O2W O 0.2792(3) 0.1750(2) 0.4011(3) 0.0666(9) Uani 1 1 d D
H2WA H 0.261(4) 0.2298(13) 0.398(5) 0.080 Uiso 1 1 d D
H2WB H 0.218(3) 0.157(3) 0.419(5) 0.080 Uiso 1 1 d D

loop_
_atom_site_aniso_label
_atom_site_aniso_U_11
_atom_site_aniso_U_22
_atom_site_aniso_U_33
_atom_site_aniso_U_23
_atom_site_aniso_U_13
_atom_site_aniso_U_12
V1 0.0195(2) 0.0192(2) 0.0176(2) -0.00095(18) 0.00570(19) 0.00108(18)
V2 0.0199(2) 0.0233(3) 0.0194(3) 0.00171(19) 0.0066(2) -0.00105(19)
V3 0.0205(3) 0.0253(3) 0.0217(3) 0.0026(2) 0.0038(2) 0.00301(19)
V4 0.0223(3) 0.0292(3) 0.0162(2) 0.0041(2) 0.0043(2) -0.0005(2)
V5 0.0223(3) 0.0277(3) 0.0212(3) -0.0054(2) 0.0043(2) -0.0028(2)
O1 0.0191(10) 0.0209(10) 0.0155(9) 0.0003(8) 0.0039(8) -0.0004(8)
O2 0.0207(10) 0.0237(10) 0.0174(10) -0.0008(8) 0.0073(8) -0.0001(8)
O3 0.0249(10) 0.0235(10) 0.0248(11) -0.0015(8) 0.0073(9) -0.0043(8)
O4 0.0193(10) 0.0332(12) 0.0217(11) 0.0014(9) 0.0019(9) -0.0004(9)
O5 0.0234(10) 0.0179(10) 0.0215(10) 0.0035(8) 0.0067(8) -0.0007(8)
O6 0.0243(11) 0.0214(10) 0.0265(11) -0.0006(8) 0.0059(9) 0.0033(8)
O7 0.0253(11) 0.0290(11) 0.0226(11) 0.0071(9) 0.0042(9) 0.0020(9)
O8 0.0282(11) 0.0238(11) 0.0238(11) -0.0058(9) 0.0074(9) -0.0013(9)
O9 0.0261(11) 0.0345(12) 0.0172(10) -0.0013(9) 0.0040(9) -0.0002(9)
O10 0.0200(10) 0.0274(11) 0.0222(10) 0.0016(8) 0.0069(9) 0.0001(8)
O11 0.0319(12) 0.0448(14) 0.0223(11) 0.0104(10) 0.0063(10) -0.0032(11)
O12 0.0272(12) 0.0353(13) 0.0378(13) 0.0064(10) 0.0076(10) 0.0068(10)
O13 0.0329(12) 0.0308(12) 0.0298(12) 0.0073(10) 0.0113(10) -0.0055(10)
O14 0.0353(13) 0.0417(14) 0.0326(13) -0.0139(11) 0.0083(11) -0.0085(11)
O15 0.0527(18) 0.067(2) 0.0461(17) -0.0215(15) 0.0148(14) -0.0051(15)
N1 0.0328(15) 0.0336(15) 0.0224(13) -0.0009(11) 0.0107(12) 0.0021(12)
N2 0.0354(15) 0.0306(15) 0.0308(15) 0.0024(12) 0.0097(12) 0.0051(12)
N3 0.0238(13) 0.0369(15) 0.0227(13) -0.0006(11) 0.0041(11) 0.0033(11)
N4 0.0238(13) 0.0395(15) 0.0186(12) 0.0018(11) 0.0054(11) 0.0071(11)
C1 0.0314(17) 0.0372(18) 0.0283(17) 0.0040(14) 0.0101(14) -0.0031(14)
C2 0.0363(18) 0.0384(19) 0.0277(17) -0.0049(14) 0.0137(15) 0.0062(15)
C3 0.0355(18) 0.0358(18) 0.0312(18) 0.0094(15) 0.0107(15) 0.0107(15)
C4 0.0331(17) 0.0299(17) 0.0210(15) 0.0020(13) 0.0038(13) 0.0018(13)
C5 0.0258(16) 0.0418(19) 0.0258(16) -0.0021(14) 0.0109(13) 0.0077(14)
C6 0.0240(15) 0.0401(18) 0.0263(16) -0.0033(14) 0.0072(13) -0.0001(13)
C7 0.042(2) 0.063(3) 0.033(2) -0.0026(19) 0.0061(17) 0.0058(19)
O1W 0.0343(13) 0.0320(13) 0.0437(15) -0.0076(11) 0.0170(11) -0.0056(11)
O2W 0.095(3) 0.0506(18) 0.061(2) -0.0040(17) 0.033(2) -0.0035(18)

loop_
_atom_type_symbol
_atom_type_description
_atom_type_scat_dispersion_real
_atom_type_scat_dispersion_imag
_atom_type_scat_source
C C 0.0033 0.0016 'International Tables Vol C Tables 4.2.6.8 and 6.1.1.4'
H H 0.0000 0.0000 'International Tables Vol C Tables 4.2.6.8 and 6.1.1.4'
N N 0.0061 0.0033 'International Tables Vol C Tables 4.2.6.8 and 6.1.1.4'
O O 0.0106 0.0060 'International Tables Vol C Tables 4.2.6.8 and 6.1.1.4'
V V 0.3005 0.5294 'International Tables Vol C Tables 4.2.6.8 and 6.1.1.4'

loop_
_geom_angle_atom_site_label_1
_geom_angle_atom_site_label_2
_geom_angle_atom_site_label_3
_geom_angle
_geom_angle_site_symmetry_1
_geom_angle_site_symmetry_3
O6 V1 O8 106.88(10) . .
O6 V1 O2 99.35(9) . .
O8 V1 O2 99.89(9) . .
O6 V1 O5 93.88(9) . .
O8 V1 O5 94.49(9) . .
O2 V1 O5 156.66(9) . .
O6 V1 O1 164.24(9) . .
O8 V1 O1 87.87(9) . .
O2 V1 O1 83.13(8) . .
O5 V1 O1 79.11(8) . .
O6 V1 O1 87.24(9) . 3_666
O8 V1 O1 164.96(9) . 3_666
O2 V1 O1 82.44(8) . 3_666
O5 V1 O1 79.06(8) . 3_666
O1 V1 O1 77.61(8) . 3_666
O6 V1 V5 145.25(7) . .
O8 V1 V5 38.52(7) . .
O2 V1 V5 92.20(6) . .
O5 V1 V5 87.66(6) . .
O1 V1 V5 49.37(5) . .
O1 V1 V5 126.93(5) 3_666 .
O6 V1 V3 38.06(7) . 3_666
O8 V1 V3 144.67(7) . 3_666
O2 V1 V3 92.52(6) . 3_666
O5 V1 V3 86.11(6) . 3_666
O1 V1 V3 126.63(6) . 3_666
O1 V1 V3 49.19(5) 3_666 3_666
V5 V1 V3 173.29(2) . 3_666
O6 V1 V4 137.05(7) . .
O8 V1 V4 85.33(7) . .
O2 V1 V4 37.73(6) . .
O5 V1 V4 126.79(6) . .
O1 V1 V4 47.68(5) . .
O1 V1 V4 87.73(5) 3_666 .
V5 V1 V4 60.370(16) . .
V3 V1 V4 122.11(2) 3_666 .
O6 V1 V2 84.50(7) . 3_666
O8 V1 V2 137.96(7) . 3_666
O2 V1 V2 38.11(6) . 3_666
O5 V1 V2 125.66(6) . 3_666
O1 V1 V2 88.16(5) . 3_666
O1 V1 V2 46.60(5) 3_666 3_666
V5 V1 V2 122.14(2) . 3_666
V3 V1 V2 60.323(16) 3_666 3_666
V4 V1 V2 61.879(16) . 3_666
O13 V2 O10 104.35(11) . .
O13 V2 O3 103.79(11) . .
O10 V2 O3 97.19(10) . .
O13 V2 O2 98.27(10) . 3_666
O10 V2 O2 92.85(9) . 3_666
O3 V2 O2 152.58(8) . 3_666
O13 V2 O5 98.74(10) . .
O10 V2 O5 154.71(9) . .
O3 V2 O5 87.06(9) . .
O2 V2 O5 73.54(8) 3_666 .
O13 V2 O1 171.17(10) . .
O10 V2 O1 82.39(8) . .
O3 V2 O1 80.67(8) . .
O2 V2 O1 75.44(7) 3_666 .
O5 V2 O1 73.69(7) . .
O13 V2 V5 136.64(9) . .
O10 V2 V5 84.18(7) . .
O3 V2 V5 33.07(6) . .
O2 V2 V5 124.06(6) 3_666 .
O5 V2 V5 86.10(6) . .
O1 V2 V5 48.74(5) . .
O13 V2 V1 132.62(9) . 3_666
O10 V2 V1 78.26(7) . 3_666
O3 V2 V1 123.06(6) . 3_666
O2 V2 V1 35.06(5) 3_666 3_666
O5 V2 V1 78.57(6) . 3_666
O1 V2 V1 42.39(5) . 3_666
V5 V2 V1 90.666(18) . 3_666
O13 V2 V3 138.77(9) . .
O10 V2 V3 34.51(6) . .
O3 V2 V3 84.96(7) . .
O2 V2 V3 89.13(6) 3_666 .
O5 V2 V3 122.14(6) . .
O1 V2 V3 48.46(5) . .
V5 V2 V3 58.838(16) . .
V1 V2 V3 59.507(16) 3_666 .
O12 V3 O7 103.87(11) . .
O12 V3 O4 104.34(11) . .
O7 V3 O4 93.89(10) . .
O12 V3 O10 99.44(10) . .
O7 V3 O10 155.07(9) . .
O4 V3 O10 88.78(9) . .
O12 V3 O6 100.01(11) . 3_666
O7 V3 O6 86.35(9) . 3_666
O4 V3 O6 154.83(9) . 3_666
O10 V3 O6 80.97(9) . 3_666
O12 V3 O1 172.31(10) . .
O7 V3 O1 79.34(8) . .
O4 V3 O1 82.24(8) . .
O10 V3 O1 76.47(7) . .
O6 V3 O1 73.05(7) 3_666 .
O12 V3 V5 137.28(9) . .
O7 V3 V5 86.23(7) . .
O4 V3 V5 32.98(7) . .
O10 V3 V5 82.60(6) . .
O6 V3 V5 122.23(6) 3_666 .
O1 V3 V5 49.28(5) . .
O12 V3 V4 136.51(9) . .
O7 V3 V4 32.82(7) . .
O4 V3 V4 82.11(7) . .
O10 V3 V4 123.89(6) . .
O6 V3 V4 84.67(6) 3_666 .
O1 V3 V4 47.49(4) . .
V5 V3 V4 60.779(16) . .
O12 V3 V1 130.28(9) . 3_666
O7 V3 V1 81.69(7) . 3_666
O4 V3 V1 124.80(7) . 3_666
O10 V3 V1 76.51(6) . 3_666
O6 V3 V1 30.33(6) 3_666 3_666
O1 V3 V1 42.72(5) . 3_666
V5 V3 V1 91.941(18) . 3_666
V4 V3 V1 64.923(16) . 3_666
O12 V3 V2 130.08(9) . .
O7 V3 V2 125.64(7) . .
O4 V3 V2 80.38(7) . .
O10 V3 V2 30.68(6) . .
O6 V3 V2 79.12(6) 3_666 .
O1 V3 V2 46.30(5) . .
V5 V3 V2 60.310(16) . .
V4 V3 V2 93.373(18) . .
V1 V3 V2 60.170(15) 3_666 .
O11 V4 O9 105.03(11) . .
O11 V4 O7 102.49(11) . .
O9 V4 O7 95.70(10) . .
O11 V4 O2 100.52(10) . .
O9 V4 O2 93.70(9) . .
O7 V4 O2 151.89(9) . .
O11 V4 O5 98.92(10) . 3_666
O9 V4 O5 154.83(9) . 3_666
O7 V4 O5 86.45(9) . 3_666
O2 V4 O5 74.17(8) . 3_666
O11 V4 O1 172.12(10) . .
O9 V4 O1 82.02(8) . .
O7 V4 O1 79.99(8) . .
O2 V4 O1 75.17(7) . .
O5 V4 O1 73.65(7) 3_666 .
O11 V4 V3 134.47(9) . .
O9 V4 V3 83.54(7) . .
O7 V4 V3 32.14(6) . .
O2 V4 V3 123.85(6) . .
O5 V4 V3 85.21(6) 3_666 .
O1 V4 V3 48.83(5) . .
O11 V4 V1 135.01(9) . .
O9 V4 V1 78.66(7) . .
O7 V4 V1 122.00(7) . .
O2 V4 V1 35.15(5) . .
O5 V4 V1 78.98(6) 3_666 .
O1 V4 V1 42.02(5) . .
V3 V4 V1 90.429(18) . .
O11 V4 V5 138.83(9) . .
O9 V4 V5 33.98(7) . .
O7 V4 V5 84.04(7) . .
O2 V4 V5 89.20(6) . .
O5 V4 V5 122.16(6) 3_666 .
O1 V4 V5 48.51(5) . .
V3 V4 V5 59.019(16) . .
V1 V4 V5 59.532(16) . .
O14 V5 O4 104.54(11) . .
O14 V5 O3 101.83(11) . .
O4 V5 O3 92.74(9) . .
O14 V5 O9 101.37(11) . .
O4 V5 O9 89.99(9) . .
O3 V5 O9 155.14(9) . .
O14 V5 O8 99.86(11) . .
O4 V5 O8 155.43(9) . .
O3 V5 O8 84.98(9) . .
O9 V5 O8 82.38(9) . .
O14 V5 O1 173.00(11) . .
O4 V5 O1 82.43(8) . .
O3 V5 O1 78.22(8) . .
O9 V5 O1 77.66(8) . .
O8 V5 O1 73.15(7) . .
O14 V5 V3 137.65(9) . .
O4 V5 V3 33.16(7) . .
O3 V5 V3 86.56(7) . .
O9 V5 V3 82.29(7) . .
O8 V5 V3 122.32(6) . .
O1 V5 V3 49.29(5) . .
O14 V5 V1 130.71(9) . .
O4 V5 V1 124.62(7) . .
O3 V5 V1 80.93(7) . .
O9 V5 V1 77.23(6) . .
O8 V5 V1 30.87(6) . .
O1 V5 V1 42.29(5) . .
V3 V5 V1 91.465(19) . .
O14 V5 V2 134.34(9) . .
O4 V5 V2 80.98(7) . .
O3 V5 V2 32.74(6) . .
O9 V5 V2 124.13(7) . .
O8 V5 V2 84.08(6) . .
O1 V5 V2 46.57(4) . .
V3 V5 V2 60.852(16) . .
V1 V5 V2 64.465(16) . .
O14 V5 V4 132.25(9) . .
O4 V5 V4 81.71(7) . .
O3 V5 V4 125.43(7) . .
O9 V5 V4 30.89(6) . .
O8 V5 V4 79.80(6) . .
O1 V5 V4 47.20(5) . .
V3 V5 V4 60.201(16) . .
V1 V5 V4 60.097(16) . .
V2 V5 V4 93.351(18) . .
V1 O1 V1 102.39(8) . 3_666
V1 O1 V2 98.92(8) . .
V1 O1 V2 91.02(7) 3_666 .
V1 O1 V4 90.30(7) . .
V1 O1 V4 98.08(7) 3_666 .
V2 O1 V4 165.40(10) . .
V1 O1 V5 88.34(7) . .
V1 O1 V5 168.97(10) 3_666 .
V2 O1 V5 84.69(6) . .
V4 O1 V5 84.28(6) . .
V1 O1 V3 168.59(10) . .
V1 O1 V3 88.09(7) 3_666 .
V2 O1 V3 85.24(6) . .
V4 O1 V3 83.68(6) . .
V5 O1 V3 81.44(6) . .
V1 O2 V4 107.12(9) . .
V1 O2 V2 106.83(9) . 3_666
V4 O2 V2 106.28(9) . 3_666
V2 O3 V5 114.19(10) . .
V5 O4 V3 113.86(11) . .
V1 O5 V4 106.94(9) . 3_666
V1 O5 V2 105.66(9) . .
V4 O5 V2 99.24(8) 3_666 .
V1 O5 H5 113(2) . .
V4 O5 H5 118(2) 3_666 .
V2 O5 H5 113(2) . .
V1 O6 V3 111.61(10) . 3_666
V3 O7 V4 115.04(11) . .
V1 O8 V5 110.61(10) . .
V4 O9 V5 115.13(11) . .
V2 O10 V3 114.81(10) . .
V2 O13 H13 125(3) . .
C7 O15 H15 103(3) . .
C6 N1 C4 109.5(2) . .
C6 N1 C2 108.9(3) . .
C4 N1 C2 108.4(3) . .
C3 N2 C1 109.7(3) . .
C3 N2 C2 109.2(3) . .
C1 N2 C2 109.0(3) . .
C5 N3 C4 109.0(3) . .
C5 N3 C1 109.7(3) . .
C4 N3 C1 108.3(2) . .
C5 N4 C6 108.3(2) . .
C5 N4 C3 108.5(3) . .
C6 N4 C3 108.1(2) . .
C5 N4 C7 111.3(3) . .
C6 N4 C7 109.0(3) . .
C3 N4 C7 111.5(3) . .
N2 C1 N3 111.0(3) . .
N2 C1 H1A 109.4 . .
N3 C1 H1A 109.4 . .
N2 C1 H1B 109.4 . .
N3 C1 H1B 109.4 . .
H1A C1 H1B 108.0 . .
N2 C2 N1 111.4(2) . .
N2 C2 H2A 109.3 . .
N1 C2 H2A 109.3 . .
N2 C2 H2B 109.3 . .
N1 C2 H2B 109.3 . .
H2A C2 H2B 108.0 . .
N2 C3 N4 109.6(3) . .
N2 C3 H3A 109.8 . .
N4 C3 H3A 109.8 . .
N2 C3 H3B 109.8 . .
N4 C3 H3B 109.8 . .
H3A C3 H3B 108.2 . .
N1 C4 N3 111.6(2) . .
N1 C4 H4A 109.3 . .
N3 C4 H4A 109.3 . .
N1 C4 H4B 109.3 . .
N3 C4 H4B 109.3 . .
H4A C4 H4B 108.0 . .
N3 C5 N4 109.9(2) . .
N3 C5 H5A 109.7 . .
N4 C5 H5A 109.7 . .
N3 C5 H5B 109.7 . .
N4 C5 H5B 109.7 . .
H5A C5 H5B 108.2 . .
N1 C6 N4 110.0(3) . .
N1 C6 H6A 109.7 . .
N4 C6 H6A 109.7 . .
N1 C6 H6B 109.7 . .
N4 C6 H6B 109.7 . .
H6A C6 H6B 108.2 . .
O15 C7 N4 111.2(3) . .
O15 C7 H7A 109.4 . .
N4 C7 H7A 109.4 . .
O15 C7 H7B 109.4 . .
N4 C7 H7B 109.4 . .
H7A C7 H7B 108.0 . .
H1WA O1W H1WB 104(2) . .
H2WA O2W H2WB 96(5) . .

loop_
_geom_bond_atom_site_label_1
_geom_bond_atom_site_label_2
_geom_bond_distance
_geom_bond_site_symmetry_2
V1 O6 1.680(2) .
V1 O8 1.690(2) .
V1 O2 1.8682(19) .
V1 O5 2.0378(19) .
V1 O1 2.0758(19) .
V1 O1 2.0989(19) 3_666
V1 V5 3.0834(7) .
V1 V3 3.0921(7) 3_666
V1 V4 3.1012(7) .
V1 V2 3.1130(7) 3_666
V2 O13 1.607(2) .
V2 O10 1.753(2) .
V2 O3 1.839(2) .
V2 O2 2.007(2) 3_666
V2 O5 2.101(2) .
V2 O1 2.2620(18) .
V2 V5 3.1012(7) .
V2 V1 3.1130(7) 3_666
V2 V3 3.1178(7) .
V3 O12 1.602(2) .
V3 O7 1.815(2) .
V3 O4 1.827(2) .
V3 O10 1.946(2) .
V3 O6 2.050(2) 3_666
V3 O1 2.342(2) .
V3 V5 3.0547(7) .
V3 V4 3.0919(7) .
V3 V1 3.0921(7) 3_666
V4 O11 1.603(2) .
V4 O9 1.763(2) .
V4 O7 1.850(2) .
V4 O2 1.986(2) .
V4 O5 2.093(2) 3_666
V4 O1 2.2932(18) .
V4 V5 3.1096(7) .
V5 O14 1.599(2) .
V5 O4 1.818(2) .
V5 O3 1.855(2) .
V5 O9 1.920(2) .
V5 O8 2.052(2) .
V5 O1 2.3412(19) .
O1 V1 2.0989(19) 3_666
O2 V2 2.007(2) 3_666
O5 V4 2.093(2) 3_666
O5 H5 0.827(18) .
O6 V3 2.050(2) 3_666
O13 H13 0.809(18) .
O15 C7 1.387(5) .
O15 H15 0.89(5) .
N1 C6 1.446(4) .
N1 C4 1.463(4) .
N1 C2 1.484(4) .
N2 C3 1.447(4) .
N2 C1 1.463(4) .
N2 C2 1.470(4) .
N3 C5 1.447(4) .
N3 C4 1.479(4) .
N3 C1 1.485(4) .
N4 C5 1.512(4) .
N4 C6 1.523(4) .
N4 C3 1.531(4) .
N4 C7 1.543(4) .
C1 H1A 0.9700 .
C1 H1B 0.9700 .
C2 H2A 0.9700 .
C2 H2B 0.9700 .
C3 H3A 0.9700 .
C3 H3B 0.9700 .
C4 H4A 0.9700 .
C4 H4B 0.9700 .
C5 H5A 0.9700 .
C5 H5B 0.9700 .
C6 H6A 0.9700 .
C6 H6B 0.9700 .
C7 H7A 0.9700 .
C7 H7B 0.9700 .
O1W H1WA 0.809(18) .
O1W H1WB 0.854(18) .
O2W H2WA 0.891(19) .
O2W H2WB 0.87(4) .

loop_
_geom_hbond_atom_site_label_D
_geom_hbond_atom_site_label_H
_geom_hbond_atom_site_label_A
_geom_hbond_distance_DH
_geom_hbond_distance_HA
_geom_hbond_distance_DA
_geom_hbond_angle_DHA
_geom_hbond_site_symmetry_A
O5 H5 O1W 0.827(18) 1.782(19) 2.606(3) 174(3) 4_566
O13 H13 O14 0.809(18) 2.428(19) 3.233(3) 174(4) 4_566
O15 H15 N1 0.89(5) 2.03(5) 2.890(4) 164(4) 4_566
O1W H1WA O2W 0.809(18) 2.16(2) 2.910(5) 153(3) 4_565
O1W H1WB N3 0.854(18) 1.997(18) 2.846(4) 173(3) 4_565
O2W H2WA O3 0.891(19) 1.96(2) 2.830(4) 165(4) .
O2W H2WB O14 0.87(4) 2.60(5) 3.044(4) 113(4) 4_566
C1 H1A O2 0.97 2.36 3.304(4) 164.6 4_566
C1 H1B O9 0.97 2.53 3.445(4) 157.0 2_645
C2 H2A O4 0.97 2.56 3.456(4) 154.6 2_645
C2 H2B O4 0.97 2.57 3.436(4) 148.5 4_666
C3 H3B O10 0.97 2.37 3.301(4) 161.5 2_646
C4 H4A O7 0.97 2.38 3.292(4) 157.3 2_645
C4 H4B O6 0.97 2.30 3.160(4) 146.8 .
C5 H5A O6 0.97 2.51 3.446(4) 162.9 4_566
C6 H6A O12 0.97 2.36 3.274(4) 156.3 3_666
C6 H6B O4 0.97 2.58 3.437(4) 147.9 4_666
C7 H7A O12 0.97 2.53 3.476(5) 164.1 2_646

loop_
_geom_torsion_atom_site_label_1
_geom_torsion_atom_site_label_2
_geom_torsion_atom_site_label_3
_geom_torsion_atom_site_label_4
_geom_torsion
_geom_torsion_site_symmetry_1
_geom_torsion_site_symmetry_4
O13 V2 V3 O12 1.91(18) . .
O10 V2 V3 O12 -3.37(17) . .
O3 V2 V3 O12 107.12(13) . .
O2 V2 V3 O12 -99.68(13) 3_666 .
O5 V2 V3 O12 -169.55(13) . .
O1 V2 V3 O12 -170.88(14) . .
V5 V2 V3 O12 128.72(12) . .
V1 V2 V3 O12 -119.45(12) 3_666 .
O13 V2 V3 O7 173.33(16) . .
O10 V2 V3 O7 168.04(15) . .
O3 V2 V3 O7 -81.47(11) . .
O2 V2 V3 O7 71.73(10) 3_666 .
O5 V2 V3 O7 1.86(12) . .
O1 V2 V3 O7 0.54(11) . .
V5 V2 V3 O7 -59.86(9) . .
V1 V2 V3 O7 51.97(9) 3_666 .
O13 V2 V3 O4 -98.78(15) . .
O10 V2 V3 O4 -104.07(14) . .
O3 V2 V3 O4 6.42(9) . .
O2 V2 V3 O4 159.62(9) 3_666 .
O5 V2 V3 O4 89.75(10) . .
O1 V2 V3 O4 88.42(9) . .
V5 V2 V3 O4 28.02(7) . .
V1 V2 V3 O4 139.86(7) 3_666 .
O13 V2 V3 O10 5.29(18) . .
O3 V2 V3 O10 110.49(14) . .
O2 V2 V3 O10 -96.31(13) 3_666 .
O5 V2 V3 O10 -166.18(14) . .
O1 V2 V3 O10 -167.51(14) . .
V5 V2 V3 O10 132.09(12) . .
V1 V2 V3 O10 -116.07(12) 3_666 .
O13 V2 V3 O6 95.90(15) . 3_666
O10 V2 V3 O6 90.62(13) . 3_666
O3 V2 V3 O6 -158.89(9) . 3_666
O2 V2 V3 O6 -5.70(8) 3_666 3_666
O5 V2 V3 O6 -75.56(9) . 3_666
O1 V2 V3 O6 -76.89(9) . 3_666
V5 V2 V3 O6 -137.29(6) . 3_666
V1 V2 V3 O6 -25.46(6) 3_666 3_666
O13 V2 V3 O1 172.79(15) . .
O10 V2 V3 O1 167.51(14) . .
O3 V2 V3 O1 -82.00(9) . .
O2 V2 V3 O1 71.19(8) 3_666 .
O5 V2 V3 O1 1.33(9) . .
V5 V2 V3 O1 -60.40(6) . .
V1 V2 V3 O1 51.43(6) 3_666 .
O13 V2 V3 V5 -126.81(14) . .
O10 V2 V3 V5 -132.09(12) . .
O3 V2 V3 V5 -21.60(6) . .
O2 V2 V3 V5 131.59(6) 3_666 .
O5 V2 V3 V5 61.73(7) . .
O1 V2 V3 V5 60.40(6) . .
V1 V2 V3 V5 111.831(19) 3_666 .
O13 V2 V3 V4 179.81(13) . .
O10 V2 V3 V4 174.53(12) . .
O3 V2 V3 V4 -74.98(7) . .
O2 V2 V3 V4 78.21(5) 3_666 .
O5 V2 V3 V4 8.35(7) . .
O1 V2 V3 V4 7.02(6) . .
V5 V2 V3 V4 -53.379(17) . .
V1 V2 V3 V4 58.452(17) 3_666 .
O13 V2 V3 V1 121.36(14) . 3_666
O10 V2 V3 V1 116.07(12) . 3_666
O3 V2 V3 V1 -133.43(7) . 3_666
O2 V2 V3 V1 19.76(5) 3_666 3_666
O5 V2 V3 V1 -50.10(7) . 3_666
O1 V2 V3 V1 -51.43(6) . 3_666
V5 V2 V3 V1 -111.831(19) . 3_666
O12 V3 V4 O11 0.55(18) . .
O7 V3 V4 O11 -6.86(18) . .
O4 V3 V4 O11 103.09(14) . .
O10 V3 V4 O11 -173.75(14) . .
O6 V3 V4 O11 -98.38(14) 3_666 .
O1 V3 V4 O11 -170.23(14) . .
V5 V3 V4 O11 129.86(13) . .
V1 V3 V4 O11 -122.40(13) 3_666 .
V2 V3 V4 O11 -177.11(13) . .
O12 V3 V4 O9 -104.20(15) . .
O7 V3 V4 O9 -111.61(15) . .
O4 V3 V4 O9 -1.66(10) . .
O10 V3 V4 O9 81.50(10) . .
O6 V3 V4 O9 156.87(9) 3_666 .
O1 V3 V4 O9 85.03(9) . .
V5 V3 V4 O9 25.12(7) . .
V1 V3 V4 O9 132.85(7) 3_666 .
V2 V3 V4 O9 78.14(7) . .
O12 V3 V4 O7 7.41(18) . .
O4 V3 V4 O7 109.95(14) . .
O10 V3 V4 O7 -166.89(15) . .
O6 V3 V4 O7 -91.52(14) 3_666 .
O1 V3 V4 O7 -163.37(15) . .
V5 V3 V4 O7 136.72(13) . .
V1 V3 V4 O7 -115.54(13) 3_666 .
V2 V3 V4 O7 -170.25(13) . .
O12 V3 V4 O2 165.67(15) . .
O7 V3 V4 O2 158.26(15) . .
O4 V3 V4 O2 -91.79(10) . .
O10 V3 V4 O2 -8.63(11) . .
O6 V3 V4 O2 66.74(9) 3_666 .
O1 V3 V4 O2 -5.11(9) . .
V5 V3 V4 O2 -65.02(7) . .
V1 V3 V4 O2 42.72(7) 3_666 .
V2 V3 V4 O2 -11.99(7) . .
O12 V3 V4 O5 98.36(14) . 3_666
O7 V3 V4 O5 90.95(14) . 3_666
O4 V3 V4 O5 -159.10(9) . 3_666
O10 V3 V4 O5 -75.94(9) . 3_666
O6 V3 V4 O5 -0.57(8) 3_666 3_666
O1 V3 V4 O5 -72.41(8) . 3_666
V5 V3 V4 O5 -132.32(6) . 3_666
V1 V3 V4 O5 -24.59(6) 3_666 3_666
V2 V3 V4 O5 -79.30(6) . 3_666
O12 V3 V4 O1 170.78(15) . .
O7 V3 V4 O1 163.37(15) . .
O4 V3 V4 O1 -86.68(9) . .
O10 V3 V4 O1 -3.52(10) . .
O6 V3 V4 O1 71.85(9) 3_666 .
V5 V3 V4 O1 -59.91(6) . .
V1 V3 V4 O1 47.82(6) 3_666 .
V2 V3 V4 O1 -6.88(6) . .
O12 V3 V4 V1 177.27(13) . .
O7 V3 V4 V1 169.86(13) . .
O4 V3 V4 V1 -80.19(7) . .
O10 V3 V4 V1 2.97(8) . .
O6 V3 V4 V1 78.33(6) 3_666 .
O1 V3 V4 V1 6.49(6) . .
V5 V3 V4 V1 -53.421(17) . .
V1 V3 V4 V1 54.313(19) 3_666 .
V2 V3 V4 V1 -0.396(19) . .
O12 V3 V4 V5 -129.31(13) . .
O7 V3 V4 V5 -136.72(13) . .
O4 V3 V4 V5 -26.77(7) . .
O10 V3 V4 V5 56.39(8) . .
O6 V3 V4 V5 131.76(6) 3_666 .
O1 V3 V4 V5 59.91(6) . .
V1 V3 V4 V5 107.734(19) 3_666 .
V2 V3 V4 V5 53.025(17) . .
O6 V1 V4 O11 10.61(17) . .
O8 V1 V4 O11 -99.24(15) . .
O2 V1 V4 O11 13.54(16) . .
O5 V1 V4 O11 168.64(14) . .
O1 V1 V4 O11 169.38(15) . .
O1 V1 V4 O11 94.11(14) 3_666 .
V5 V1 V4 O11 -130.30(13) . .
V3 V1 V4 O11 56.97(13) 3_666 .
V2 V1 V4 O11 53.44(13) 3_666 .
O6 V1 V4 O9 110.60(13) . .
O8 V1 V4 O9 0.75(10) . .
O2 V1 V4 O9 113.53(12) . .
O5 V1 V4 O9 -91.37(10) . .
O1 V1 V4 O9 -90.63(10) . .
O1 V1 V4 O9 -165.90(9) 3_666 .
V5 V1 V4 O9 -30.31(7) . .
V3 V1 V4 O9 156.96(7) 3_666 .
V2 V1 V4 O9 153.43(7) 3_666 .
O6 V1 V4 O7 -159.73(13) . .
O8 V1 V4 O7 90.42(11) . .
O2 V1 V4 O7 -156.80(13) . .
O5 V1 V4 O7 -1.71(12) . .
O1 V1 V4 O7 -0.96(11) . .
O1 V1 V4 O7 -76.23(10) 3_666 .
V5 V1 V4 O7 59.35(8) . .
V3 V1 V4 O7 -113.37(8) 3_666 .
V2 V1 V4 O7 -116.90(8) 3_666 .
O6 V1 V4 O2 -2.92(14) . .
O8 V1 V4 O2 -112.78(12) . .
O5 V1 V4 O2 155.10(13) . .
O1 V1 V4 O2 155.84(12) . .
O1 V1 V4 O2 80.57(11) 3_666 .
V5 V1 V4 O2 -143.84(10) . .
V3 V1 V4 O2 43.43(10) 3_666 .
V2 V1 V4 O2 39.90(10) 3_666 .
O6 V1 V4 O5 -81.03(12) . 3_666
O8 V1 V4 O5 169.11(9) . 3_666
O2 V1 V4 O5 -78.11(11) . 3_666
O5 V1 V4 O5 76.99(10) . 3_666
O1 V1 V4 O5 77.74(9) . 3_666
O1 V1 V4 O5 2.46(7) 3_666 3_666
V5 V1 V4 O5 138.05(6) . 3_666
V3 V1 V4 O5 -34.68(6) 3_666 3_666
V2 V1 V4 O5 -38.20(6) 3_666 3_666
O6 V1 V4 O1 -158.77(13) . .
O8 V1 V4 O1 91.38(10) . .
O2 V1 V4 O1 -155.84(12) . .
O5 V1 V4 O1 -0.75(10) . .
O1 V1 V4 O1 -75.27(10) 3_666 .
V5 V1 V4 O1 60.31(7) . .
V3 V1 V4 O1 -112.41(7) 3_666 .
V2 V1 V4 O1 -115.94(7) 3_666 .
O6 V1 V4 V3 -166.07(11) . .
O8 V1 V4 V3 84.07(7) . .
O2 V1 V4 V3 -163.14(10) . .
O5 V1 V4 V3 -8.05(8) . .
O1 V1 V4 V3 -7.30(7) . .
O1 V1 V4 V3 -82.57(5) 3_666 .
V5 V1 V4 V3 53.013(17) . .
V3 V1 V4 V3 -119.72(2) 3_666 .
V2 V1 V4 V3 -123.24(2) 3_666 .
O6 V1 V4 V5 140.92(11) . .
O8 V1 V4 V5 31.06(7) . .
O2 V1 V4 V5 143.84(10) . .
O5 V1 V4 V5 -61.06(8) . .
O1 V1 V4 V5 -60.31(7) . .
O1 V1 V4 V5 -135.59(5) 3_666 .
V3 V1 V4 V5 -172.73(2) 3_666 .
V2 V1 V4 V5 -176.25(2) 3_666 .
O12 V3 V5 O14 6.82(19) . .
O7 V3 V5 O14 -99.59(15) . .
O4 V3 V5 O14 3.50(18) . .
O10 V3 V5 O14 102.74(15) . .
O6 V3 V5 O14 177.13(15) 3_666 .
O1 V3 V5 O14 -178.77(15) . .
V4 V3 V5 O14 -121.46(13) . .
V1 V3 V5 O14 178.87(13) 3_666 .
V2 V3 V5 O14 125.18(13) . .
O12 V3 V5 O4 3.33(17) . .
O7 V3 V5 O4 -103.09(14) . .
O10 V3 V5 O4 99.24(13) . .
O6 V3 V5 O4 173.64(14) 3_666 .
O1 V3 V5 O4 177.74(14) . .
V4 V3 V5 O4 -124.95(12) . .
V1 V3 V5 O4 175.37(12) 3_666 .
V2 V3 V5 O4 121.69(12) . .
O12 V3 V5 O3 -97.00(14) . .
O7 V3 V5 O3 156.58(10) . .
O4 V3 V5 O3 -100.33(14) . .
O10 V3 V5 O3 -1.09(9) . .
O6 V3 V5 O3 73.30(10) 3_666 .
O1 V3 V5 O3 77.41(9) . .
V4 V3 V5 O3 134.72(7) . .
V1 V3 V5 O3 75.04(7) 3_666 .
V2 V3 V5 O3 21.36(7) . .
O12 V3 V5 O9 105.27(14) . .
O7 V3 V5 O9 -1.15(9) . .
O4 V3 V5 O9 101.94(14) . .
O10 V3 V5 O9 -158.82(9) . .
O6 V3 V5 O9 -84.43(10) 3_666 .
O1 V3 V5 O9 -80.32(9) . .
V4 V3 V5 O9 -23.01(6) . .
V1 V3 V5 O9 -82.69(6) 3_666 .
V2 V3 V5 O9 -136.37(7) . .
O12 V3 V5 O8 -178.85(14) . .
O7 V3 V5 O8 74.73(10) . .
O4 V3 V5 O8 177.82(14) . .
O10 V3 V5 O8 -82.94(9) . .
O6 V3 V5 O8 -8.55(11) 3_666 .
O1 V3 V5 O8 -4.44(9) . .
V4 V3 V5 O8 52.87(7) . .
V1 V3 V5 O8 -6.81(7) 3_666 .
V2 V3 V5 O8 -60.49(7) . .
O12 V3 V5 O1 -174.41(14) . .
O7 V3 V5 O1 79.17(9) . .
O4 V3 V5 O1 -177.74(14) . .
O10 V3 V5 O1 -78.50(8) . .
O6 V3 V5 O1 -4.10(9) 3_666 .
V4 V3 V5 O1 57.31(6) . .
V1 V3 V5 O1 -2.37(6) 3_666 .
V2 V3 V5 O1 -56.05(6) . .
O12 V3 V5 V1 -177.83(13) . .
O7 V3 V5 V1 75.76(7) . .
O4 V3 V5 V1 178.84(12) . .
O10 V3 V5 V1 -81.92(6) . .
O6 V3 V5 V1 -7.52(7) 3_666 .
O1 V3 V5 V1 -3.42(6) . .
V4 V3 V5 V1 53.891(16) . .
V1 V3 V5 V1 -5.79(2) 3_666 .
V2 V3 V5 V1 -59.470(16) . .
O12 V3 V5 V2 -118.36(13) . .
O7 V3 V5 V2 135.22(7) . .
O4 V3 V5 V2 -121.69(12) . .
O10 V3 V5 V2 -22.45(6) . .
O6 V3 V5 V2 51.95(7) 3_666 .
O1 V3 V5 V2 56.05(6) . .
V4 V3 V5 V2 113.360(19) . .
V1 V3 V5 V2 53.683(16) 3_666 .
O12 V3 V5 V4 128.28(13) . .
O7 V3 V5 V4 21.86(7) . .
O4 V3 V5 V4 124.95(12) . .
O10 V3 V5 V4 -135.81(6) . .
O6 V3 V5 V4 -61.41(7) 3_666 .
O1 V3 V5 V4 -57.31(6) . .
V1 V3 V5 V4 -59.678(16) 3_666 .
V2 V3 V5 V4 -113.360(19) . .
O6 V1 V5 O14 -9.20(18) . .
O8 V1 V5 O14 -2.45(16) . .
O2 V1 V5 O14 100.71(13) . .
O5 V1 V5 O14 -102.65(13) . .
O1 V1 V5 O14 179.72(14) . .
O1 V1 V5 O14 -177.09(13) 3_666 .
V4 V1 V5 O14 121.89(12) . .
V2 V1 V5 O14 125.80(12) 3_666 .
O6 V1 V5 O4 175.70(15) . .
O8 V1 V5 O4 -177.54(14) . .
O2 V1 V5 O4 -74.38(10) . .
O5 V1 V5 O4 82.25(10) . .
O1 V1 V5 O4 4.62(10) . .
O1 V1 V5 O4 7.81(11) 3_666 .
V4 V1 V5 O4 -53.20(8) . .
V2 V1 V5 O4 -49.30(9) 3_666 .
O6 V1 V5 O3 88.65(14) . .
O8 V1 V5 O3 95.40(13) . .
O2 V1 V5 O3 -161.44(9) . .
O5 V1 V5 O3 -4.80(8) . .
O1 V1 V5 O3 -82.43(9) . .
O1 V1 V5 O3 -79.24(9) 3_666 .
V4 V1 V5 O3 -140.26(7) . .
V2 V1 V5 O3 -136.35(7) 3_666 .
O6 V1 V5 O9 -103.31(15) . .
O8 V1 V5 O9 -96.56(13) . .
O2 V1 V5 O9 6.60(9) . .
O5 V1 V5 O9 163.24(9) . .
O1 V1 V5 O9 85.61(9) . .
O1 V1 V5 O9 88.80(9) 3_666 .
V4 V1 V5 O9 27.78(7) . .
V2 V1 V5 O9 31.68(7) 3_666 .
O6 V1 V5 O8 -6.76(17) . .
O2 V1 V5 O8 103.16(13) . .
O5 V1 V5 O8 -100.20(13) . .
O1 V1 V5 O8 -177.84(13) . .
O1 V1 V5 O8 -174.64(13) 3_666 .
V4 V1 V5 O8 124.34(11) . .
V2 V1 V5 O8 128.24(12) 3_666 .
O6 V1 V5 O1 171.08(15) . .
O8 V1 V5 O1 177.84(13) . .
O2 V1 V5 O1 -79.00(9) . .
O5 V1 V5 O1 77.63(9) . .
O1 V1 V5 O1 3.19(13) 3_666 .
V4 V1 V5 O1 -57.83(7) . .
V2 V1 V5 O1 -53.92(7) 3_666 .
O6 V1 V5 V3 174.93(13) . .
O8 V1 V5 V3 -178.31(12) . .
O2 V1 V5 V3 -75.15(6) . .
O5 V1 V5 V3 81.49(6) . .
O1 V1 V5 V3 3.85(7) . .
O1 V1 V5 V3 7.04(7) 3_666 .
V4 V1 V5 V3 -53.973(17) . .
V2 V1 V5 V3 -50.07(2) 3_666 .
O6 V1 V5 V2 118.45(13) . .
O8 V1 V5 V2 125.21(11) . .
O2 V1 V5 V2 -131.63(6) . .
O5 V1 V5 V2 25.00(6) . .
O1 V1 V5 V2 -52.63(7) . .
O1 V1 V5 V2 -49.44(7) 3_666 .
V4 V1 V5 V2 -110.455(19) . .
V2 V1 V5 V2 -106.55(2) 3_666 .
O6 V1 V5 V4 -131.10(13) . .
O8 V1 V5 V4 -124.34(11) . .
O2 V1 V5 V4 -21.18(6) . .
O5 V1 V5 V4 135.46(6) . .
O1 V1 V5 V4 57.83(7) . .
O1 V1 V5 V4 61.02(7) 3_666 .
V2 V1 V5 V4 3.90(2) 3_666 .
O13 V2 V5 O14 0.11(18) . .
O10 V2 V5 O14 -104.66(15) . .
O3 V2 V5 O14 8.11(17) . .
O2 V2 V5 O14 165.83(15) 3_666 .
O5 V2 V5 O14 98.71(14) . .
O1 V2 V5 O14 170.37(15) . .
V1 V2 V5 O14 177.21(13) 3_666 .
V3 V2 V5 O14 -129.66(13) . .
O13 V2 V5 O4 101.65(14) . .
O10 V2 V5 O4 -3.12(9) . .
O3 V2 V5 O4 109.65(14) . .
O2 V2 V5 O4 -92.63(10) 3_666 .
O5 V2 V5 O4 -159.74(9) . .
O1 V2 V5 O4 -88.09(9) . .
V1 V2 V5 O4 -81.24(7) 3_666 .
V3 V2 V5 O4 -28.12(7) . .
O13 V2 V5 O3 -8.00(17) . .
O10 V2 V5 O3 -112.77(14) . .
O2 V2 V5 O3 157.72(14) 3_666 .
O5 V2 V5 O3 90.61(13) . .
O1 V2 V5 O3 162.26(14) . .
V1 V2 V5 O3 169.11(12) 3_666 .
V3 V2 V5 O3 -137.77(12) . .
O13 V2 V5 O9 -174.54(15) . .
O10 V2 V5 O9 80.69(10) . .
O3 V2 V5 O9 -166.54(15) . .
O2 V2 V5 O9 -8.82(11) 3_666 .
O5 V2 V5 O9 -75.94(10) . .
O1 V2 V5 O9 -4.28(10) . .
V1 V2 V5 O9 2.56(8) 3_666 .
V3 V2 V5 O9 55.69(8) . .
O13 V2 V5 O8 -97.91(14) . .
O10 V2 V5 O8 157.32(9) . .
O3 V2 V5 O8 -89.91(14) . .
O2 V2 V5 O8 67.81(9) 3_666 .
O5 V2 V5 O8 0.69(8) . .
O1 V2 V5 O8 72.35(9) . .
V1 V2 V5 O8 79.19(6) 3_666 .
V3 V2 V5 O8 132.32(6) . .
O13 V2 V5 O1 -170.26(15) . .
O10 V2 V5 O1 84.97(9) . .
O3 V2 V5 O1 -162.26(14) . .
O2 V2 V5 O1 -4.54(9) 3_666 .
O5 V2 V5 O1 -71.66(8) . .
V1 V2 V5 O1 6.84(6) 3_666 .
V3 V2 V5 O1 59.97(7) . .
O13 V2 V5 V3 129.77(13) . .
O10 V2 V5 V3 25.00(7) . .
O3 V2 V5 V3 137.77(12) . .
O2 V2 V5 V3 -64.51(7) 3_666 .
O5 V2 V5 V3 -131.63(6) . .
O1 V2 V5 V3 -59.97(7) . .
V1 V2 V5 V3 -53.125(17) 3_666 .
O13 V2 V5 V1 -122.84(13) . .
O10 V2 V5 V1 132.39(7) . .
O3 V2 V5 V1 -114.84(12) . .
O2 V2 V5 V1 42.88(7) 3_666 .
O5 V2 V5 V1 -24.23(6) . .
O1 V2 V5 V1 47.42(6) . .
V1 V2 V5 V1 54.265(19) 3_666 .
V3 V2 V5 V1 107.390(19) . .
O13 V2 V5 V4 -177.29(13) . .
O10 V2 V5 V4 77.94(7) . .
O3 V2 V5 V4 -169.29(12) . .
O2 V2 V5 V4 -11.57(7) 3_666 .
O5 V2 V5 V4 -78.68(6) . .
O1 V2 V5 V4 -7.03(6) . .
V1 V2 V5 V4 -0.185(19) 3_666 .
V3 V2 V5 V4 52.940(17) . .
O11 V4 V5 O14 5.40(19) . .
O9 V4 V5 O14 -1.92(17) . .
O7 V4 V5 O14 107.57(14) . .
O2 V4 V5 O14 -99.76(14) . .
O5 V4 V5 O14 -170.43(14) 3_666 .
O1 V4 V5 O14 -170.53(14) . .
V3 V4 V5 O14 129.08(13) . .
V1 V4 V5 O14 -119.61(13) . .
O11 V4 V5 O4 -96.74(15) . .
O9 V4 V5 O4 -104.07(14) . .
O7 V4 V5 O4 5.43(9) . .
O2 V4 V5 O4 158.10(9) . .
O5 V4 V5 O4 87.43(10) 3_666 .
O1 V4 V5 O4 87.33(9) . .
V3 V4 V5 O4 26.94(7) . .
V1 V4 V5 O4 138.24(7) . .
O11 V4 V5 O3 175.80(15) . .
O9 V4 V5 O3 168.48(15) . .
O7 V4 V5 O3 -82.02(11) . .
O2 V4 V5 O3 70.65(10) . .
O5 V4 V5 O3 -0.02(11) 3_666 .
O1 V4 V5 O3 -0.13(10) . .
V3 V4 V5 O3 -60.52(8) . .
V1 V4 V5 O3 50.79(8) . .
O11 V4 V5 O9 7.32(18) . .
O7 V4 V5 O9 109.50(14) . .
O2 V4 V5 O9 -97.83(14) . .
O5 V4 V5 O9 -168.50(14) 3_666 .
O1 V4 V5 O9 -168.61(14) . .
V3 V4 V5 O9 131.00(13) . .
V1 V4 V5 O9 -117.69(13) . .
O11 V4 V5 O8 99.52(15) . .
O9 V4 V5 O8 92.19(14) . .
O7 V4 V5 O8 -158.31(9) . .
O2 V4 V5 O8 -5.64(8) . .
O5 V4 V5 O8 -76.31(9) 3_666 .
O1 V4 V5 O8 -76.41(9) . .
V3 V4 V5 O8 -136.80(6) . .
V1 V4 V5 O8 -25.50(6) . .
O11 V4 V5 O1 175.93(15) . .
O9 V4 V5 O1 168.61(14) . .
O7 V4 V5 O1 -81.90(9) . .
O2 V4 V5 O1 70.78(8) . .
O5 V4 V5 O1 0.11(9) 3_666 .
V3 V4 V5 O1 -60.39(6) . .
V1 V4 V5 O1 50.92(6) . .
O11 V4 V5 V3 -123.68(13) . .
O9 V4 V5 V3 -131.00(13) . .
O7 V4 V5 V3 -21.51(7) . .
O2 V4 V5 V3 131.16(6) . .
O5 V4 V5 V3 60.49(7) 3_666 .
O1 V4 V5 V3 60.39(6) . .
V1 V4 V5 V3 111.305(19) . .
O11 V4 V5 V1 125.01(13) . .
O9 V4 V5 V1 117.69(12) . .
O7 V4 V5 V1 -132.81(7) . .
O2 V4 V5 V1 19.86(5) . .
O5 V4 V5 V1 -50.81(7) 3_666 .
O1 V4 V5 V1 -50.92(6) . .
V3 V4 V5 V1 -111.305(19) . .
O11 V4 V5 V2 -177.11(13) . .
O9 V4 V5 V2 175.56(13) . .
O7 V4 V5 V2 -74.94(7) . .
O2 V4 V5 V2 77.73(6) . .
O5 V4 V5 V2 7.06(7) 3_666 .
O1 V4 V5 V2 6.96(6) . .
V3 V4 V5 V2 -53.431(17) . .
V1 V4 V5 V2 57.874(17) . .
O6 V1 O1 V1 16.4(4) . 3_666
O8 V1 O1 V1 176.04(10) . 3_666
O2 V1 O1 V1 -83.73(9) . 3_666
O5 V1 O1 V1 81.05(8) . 3_666
O1 V1 O1 V1 0.0 3_666 3_666
V5 V1 O1 V1 177.39(10) . 3_666
V3 V1 O1 V1 4.30(10) 3_666 3_666
V4 V1 O1 V1 -98.34(8) . 3_666
V2 V1 O1 V1 -45.83(6) 3_666 3_666
O6 V1 O1 V2 -76.7(3) . .
O8 V1 O1 V2 83.01(9) . .
O2 V1 O1 V2 -176.76(9) . .
O5 V1 O1 V2 -11.98(8) . .
O1 V1 O1 V2 -93.03(8) 3_666 .
V5 V1 O1 V2 84.36(7) . .
V3 V1 O1 V2 -88.73(7) 3_666 .
V4 V1 O1 V2 168.63(10) . .
V2 V1 O1 V2 -138.86(6) 3_666 .
O6 V1 O1 V4 114.7(3) . .
O8 V1 O1 V4 -85.62(9) . .
O2 V1 O1 V4 14.61(8) . .
O5 V1 O1 V4 179.39(8) . .
O1 V1 O1 V4 98.34(8) 3_666 .
V5 V1 O1 V4 -84.27(6) . .
V3 V1 O1 V4 102.64(6) 3_666 .
V2 V1 O1 V4 52.51(5) 3_666 .
O6 V1 O1 V5 -161.0(3) . .
O8 V1 O1 V5 -1.35(8) . .
O2 V1 O1 V5 98.88(8) . .
O5 V1 O1 V5 -96.34(7) . .
O1 V1 O1 V5 -177.39(10) 3_666 .
V3 V1 O1 V5 -173.09(3) 3_666 .
V4 V1 O1 V5 84.27(6) . .
V2 V1 O1 V5 136.79(5) 3_666 .
O6 V1 O1 V3 172.7(4) . .
O8 V1 O1 V3 -27.6(5) . .
O2 V1 O1 V3 72.6(5) . .
O5 V1 O1 V3 -122.6(5) . .
O1 V1 O1 V3 156.3(5) 3_666 .
V5 V1 O1 V3 -26.3(4) . .
V3 V1 O1 V3 160.6(4) 3_666 .
V4 V1 O1 V3 58.0(5) . .
V2 V1 O1 V3 110.5(5) 3_666 .
O10 V2 O1 V1 -176.39(10) . .
O3 V2 O1 V1 -77.77(9) . .
O2 V2 O1 V1 88.64(8) 3_666 .
O5 V2 O1 V1 11.88(8) . .
V5 V2 O1 V1 -87.47(7) . .
V1 V2 O1 V1 102.71(9) 3_666 .
V3 V2 O1 V1 -169.29(10) . .
O10 V2 O1 V1 80.90(9) . 3_666
O3 V2 O1 V1 179.52(9) . 3_666
O2 V2 O1 V1 -14.07(7) 3_666 3_666
O5 V2 O1 V1 -90.83(8) . 3_666
V5 V2 O1 V1 169.82(10) . 3_666
V3 V2 O1 V1 88.00(7) . 3_666
O10 V2 O1 V4 -47.8(4) . .
O3 V2 O1 V4 50.8(4) . .
O2 V2 O1 V4 -142.8(4) 3_666 .
O5 V2 O1 V4 140.4(4) . .
V5 V2 O1 V4 41.1(3) . .
V1 V2 O1 V4 -128.7(4) 3_666 .
V3 V2 O1 V4 -40.7(3) . .
O10 V2 O1 V5 -88.92(8) . .
O3 V2 O1 V5 9.70(8) . .
O2 V2 O1 V5 176.11(8) 3_666 .
O5 V2 O1 V5 99.35(8) . .
V1 V2 O1 V5 -169.82(10) 3_666 .
V3 V2 O1 V5 -81.82(6) . .
O10 V2 O1 V3 -7.10(8) . .
O3 V2 O1 V3 91.52(8) . .
O2 V2 O1 V3 -102.07(8) 3_666 .
O5 V2 O1 V3 -178.83(8) . .
V5 V2 O1 V3 81.82(6) . .
V1 V2 O1 V3 -88.00(7) 3_666 .
O9 V4 O1 V1 81.90(9) . .
O7 V4 O1 V1 179.17(9) . .
O2 V4 O1 V1 -14.11(7) . .
O5 V4 O1 V1 -91.61(8) 3_666 .
V3 V4 O1 V1 170.28(9) . .
V5 V4 O1 V1 88.30(7) . .
O9 V4 O1 V1 -175.54(10) . 3_666
O7 V4 O1 V1 -78.27(9) . 3_666
O2 V4 O1 V1 88.45(9) . 3_666
O5 V4 O1 V1 10.95(7) 3_666 3_666
V3 V4 O1 V1 -87.16(7) . 3_666
V1 V4 O1 V1 102.56(9) . 3_666
V5 V4 O1 V1 -169.14(10) . 3_666
O9 V4 O1 V2 -47.5(4) . .
O7 V4 O1 V2 49.8(4) . .
O2 V4 O1 V2 -143.5(4) . .
O5 V4 O1 V2 139.0(4) 3_666 .
V3 V4 O1 V2 40.9(3) . .
V1 V4 O1 V2 -129.4(4) . .
V5 V4 O1 V2 -41.1(3) . .
O9 V4 O1 V5 -6.40(8) . .
O7 V4 O1 V5 90.88(8) . .
O2 V4 O1 V5 -102.40(8) . .
O5 V4 O1 V5 -179.91(8) 3_666 .
V3 V4 O1 V5 81.98(6) . .
V1 V4 O1 V5 -88.30(7) . .
O9 V4 O1 V3 -88.38(8) . .
O7 V4 O1 V3 8.89(8) . .
O2 V4 O1 V3 175.61(8) . .
O5 V4 O1 V3 98.11(7) 3_666 .
V1 V4 O1 V3 -170.28(9) . .
V5 V4 O1 V3 -81.98(6) . .
O4 V5 O1 V1 -176.16(8) . .
O3 V5 O1 V1 89.43(8) . .
O9 V5 O1 V1 -84.51(8) . .
O8 V5 O1 V1 1.16(7) . .
V3 V5 O1 V1 -174.92(9) . .
V2 V5 O1 V1 99.12(7) . .
V4 V5 O1 V1 -90.47(6) . .
O4 V5 O1 V1 17.3(5) . 3_666
O3 V5 O1 V1 -77.1(5) . 3_666
O9 V5 O1 V1 108.9(5) . 3_666
O8 V5 O1 V1 -165.4(5) . 3_666
V3 V5 O1 V1 18.5(5) . 3_666
V1 V5 O1 V1 -166.6(5) . 3_666
V2 V5 O1 V1 -67.4(5) . 3_666
V4 V5 O1 V1 103.0(5) . 3_666
O4 V5 O1 V2 84.72(8) . .
O3 V5 O1 V2 -9.69(8) . .
O9 V5 O1 V2 176.37(9) . .
O8 V5 O1 V2 -97.96(8) . .
V3 V5 O1 V2 85.97(6) . .
V1 V5 O1 V2 -99.12(7) . .
V4 V5 O1 V2 170.42(9) . .
O4 V5 O1 V4 -85.70(8) . .
O3 V5 O1 V4 179.89(8) . .
O9 V5 O1 V4 5.96(7) . .
O8 V5 O1 V4 91.63(8) . .
V3 V5 O1 V4 -84.45(6) . .
V1 V5 O1 V4 90.47(6) . .
V2 V5 O1 V4 -170.42(9) . .
O4 V5 O1 V3 -1.25(8) . .
O3 V5 O1 V3 -95.66(8) . .
O9 V5 O1 V3 90.41(8) . .
O8 V5 O1 V3 176.08(8) . .
V1 V5 O1 V3 174.92(9) . .
V2 V5 O1 V3 -85.97(6) . .
V4 V5 O1 V3 84.45(6) . .
O7 V3 O1 V1 -67.6(5) . .
O4 V3 O1 V1 27.8(5) . .
O10 V3 O1 V1 118.4(5) . .
O6 V3 O1 V1 -157.0(5) 3_666 .
V5 V3 O1 V1 26.6(5) . .
V4 V3 O1 V1 -58.6(5) . .
V1 V3 O1 V1 -156.9(5) 3_666 .
V2 V3 O1 V1 111.9(5) . .
O7 V3 O1 V1 89.26(9) . 3_666
O4 V3 O1 V1 -175.27(8) . 3_666
O10 V3 O1 V1 -84.66(8) . 3_666
O6 V3 O1 V1 -0.14(7) 3_666 3_666
V5 V3 O1 V1 -176.51(9) . 3_666
V4 V3 O1 V1 98.35(7) . 3_666
V2 V3 O1 V1 -91.18(7) . 3_666
O7 V3 O1 V2 -179.56(9) . .
O4 V3 O1 V2 -84.09(8) . .
O10 V3 O1 V2 6.52(7) . .
O6 V3 O1 V2 91.04(8) 3_666 .
V5 V3 O1 V2 -85.33(6) . .
V4 V3 O1 V2 -170.47(9) . .
V1 V3 O1 V2 91.18(7) 3_666 .
O7 V3 O1 V4 -9.08(8) . .
O4 V3 O1 V4 86.38(8) . .
O10 V3 O1 V4 176.99(8) . .
O6 V3 O1 V4 -98.49(8) 3_666 .
V5 V3 O1 V4 85.14(6) . .
V1 V3 O1 V4 -98.35(7) 3_666 .
V2 V3 O1 V4 170.47(9) . .
O7 V3 O1 V5 -94.22(8) . .
O4 V3 O1 V5 1.24(8) . .
O10 V3 O1 V5 91.85(8) . .
O6 V3 O1 V5 176.37(8) 3_666 .
V4 V3 O1 V5 -85.14(6) . .
V1 V3 O1 V5 176.51(9) 3_666 .
V2 V3 O1 V5 85.33(6) . .
O6 V1 O2 V4 177.98(10) . .
O8 V1 O2 V4 68.87(11) . .
O5 V1 O2 V4 -58.3(3) . .
O1 V1 O2 V4 -17.75(9) . .
O1 V1 O2 V4 -96.09(9) 3_666 .
V5 V1 O2 V4 30.88(8) . .
V3 V1 O2 V4 -144.35(8) 3_666 .
V2 V1 O2 V4 -113.56(13) 3_666 .
O6 V1 O2 V2 -68.46(11) . 3_666
O8 V1 O2 V2 -177.57(10) . 3_666
O5 V1 O2 V2 55.2(3) . 3_666
O1 V1 O2 V2 95.81(9) . 3_666
O1 V1 O2 V2 17.47(9) 3_666 3_666
V5 V1 O2 V2 144.44(7) . 3_666
V3 V1 O2 V2 -30.79(8) 3_666 3_666
V4 V1 O2 V2 113.56(13) . 3_666
O11 V4 O2 V1 -170.31(11) . .
O9 V4 O2 V1 -64.27(11) . .
O7 V4 O2 V1 45.2(2) . .
O5 V4 O2 V1 93.30(10) 3_666 .
O1 V4 O2 V1 16.46(8) . .
V3 V4 O2 V1 20.44(12) . .
V5 V4 O2 V1 -30.57(8) . .
O11 V4 O2 V2 75.76(12) . 3_666
O9 V4 O2 V2 -178.20(9) . 3_666
O7 V4 O2 V2 -68.8(2) . 3_666
O5 V4 O2 V2 -20.63(8) 3_666 3_666
O1 V4 O2 V2 -97.47(9) . 3_666
V3 V4 O2 V2 -93.49(8) . 3_666
V1 V4 O2 V2 -113.93(12) . 3_666
V5 V4 O2 V2 -144.50(7) . 3_666
O13 V2 O3 V5 174.35(12) . .
O10 V2 O3 V5 67.61(12) . .
O2 V2 O3 V5 -43.0(3) 3_666 .
O5 V2 O3 V5 -87.36(12) . .
O1 V2 O3 V5 -13.42(11) . .
V1 V2 O3 V5 -13.03(15) 3_666 .
V3 V2 O3 V5 35.27(10) . .
O14 V5 O3 V2 -174.08(13) . .
O4 V5 O3 V2 -68.61(13) . .
O9 V5 O3 V2 27.3(3) . .
O8 V5 O3 V2 86.87(12) . .
O1 V5 O3 V2 13.06(10) . .
V3 V5 O3 V2 -36.02(10) . .
V1 V5 O3 V2 56.02(10) . .
V4 V5 O3 V2 13.16(15) . .
O14 V5 O4 V3 -177.57(12) . .
O3 V5 O4 V3 79.46(12) . .
O9 V5 O4 V3 -75.82(12) . .
O8 V5 O4 V3 -4.4(3) . .
O1 V5 O4 V3 1.73(10) . .
V1 V5 O4 V3 -1.40(15) . .
V2 V5 O4 V3 48.81(9) . .
V4 V5 O4 V3 -45.95(9) . .
O12 V3 O4 V5 -177.67(12) . .
O7 V3 O4 V5 76.95(12) . .
O10 V3 O4 V5 -78.24(12) . .
O6 V3 O4 V5 -12.7(3) 3_666 .
O1 V3 O4 V5 -1.73(10) . .
V4 V3 O4 V5 46.23(10) . .
V1 V3 O4 V5 -5.64(15) 3_666 .
V2 V3 O4 V5 -48.57(9) . .
O6 V1 O5 V4 73.95(11) . 3_666
O8 V1 O5 V4 -178.76(10) . 3_666
O2 V1 O5 V4 -50.7(3) . 3_666
O1 V1 O5 V4 -91.81(9) . 3_666
O1 V1 O5 V4 -12.49(9) 3_666 3_666
V5 V1 O5 V4 -140.83(8) . 3_666
V3 V1 O5 V4 36.66(7) 3_666 3_666
V4 V1 O5 V4 -91.24(9) . 3_666
V2 V1 O5 V4 -12.07(12) 3_666 3_666
O6 V1 O5 V2 179.00(10) . .
O8 V1 O5 V2 -73.71(11) . .
O2 V1 O5 V2 54.4(3) . .
O1 V1 O5 V2 13.25(8) . .
O1 V1 O5 V2 92.57(9) 3_666 .
V5 V1 O5 V2 -35.77(7) . .
V3 V1 O5 V2 141.72(8) 3_666 .
V4 V1 O5 V2 13.81(12) . .
V2 V1 O5 V2 92.98(9) 3_666 .
O13 V2 O5 V1 172.22(11) . .
O10 V2 O5 V1 -31.9(3) . .
O3 V2 O5 V1 68.71(10) . .
O2 V2 O5 V1 -91.67(10) 3_666 .
O1 V2 O5 V1 -12.43(8) . .
V5 V2 O5 V1 35.59(7) . .
V1 V2 O5 V1 -55.88(7) 3_666 .
V3 V2 O5 V1 -13.46(11) . .
O13 V2 O5 V4 -77.16(11) . 3_666
O10 V2 O5 V4 78.7(2) . 3_666
O3 V2 O5 V4 179.34(9) . 3_666
O2 V2 O5 V4 18.95(7) 3_666 3_666
O1 V2 O5 V4 98.20(8) . 3_666
V5 V2 O5 V4 146.22(7) . 3_666
V1 V2 O5 V4 54.75(6) 3_666 3_666
V3 V2 O5 V4 97.16(7) . 3_666
O8 V1 O6 V3 -174.53(10) . 3_666
O2 V1 O6 V3 82.07(11) . 3_666
O5 V1 O6 V3 -78.64(11) . 3_666
O1 V1 O6 V3 -15.8(4) . 3_666
O1 V1 O6 V3 0.20(10) 3_666 3_666
V5 V1 O6 V3 -170.14(4) . 3_666
V4 V1 O6 V3 83.88(13) . 3_666
V2 V1 O6 V3 46.85(9) 3_666 3_666
O12 V3 O7 V4 -174.75(13) . .
O4 V3 O7 V4 -68.95(13) . .
O10 V3 O7 V4 26.5(3) . .
O6 V3 O7 V4 85.83(12) 3_666 .
O1 V3 O7 V4 12.40(11) . .
V5 V3 O7 V4 -36.84(10) . .
V1 V3 O7 V4 55.68(10) 3_666 .
V2 V3 O7 V4 12.00(16) . .
O11 V4 O7 V3 174.99(13) . .
O9 V4 O7 V3 68.19(13) . .
O2 V4 O7 V3 -40.8(3) . .
O5 V4 O7 V3 -86.64(12) 3_666 .
O1 V4 O7 V3 -12.64(11) . .
V1 V4 O7 V3 -11.98(15) . .
V5 V4 O7 V3 36.22(10) . .
O6 V1 O8 V5 175.98(10) . .
O2 V1 O8 V5 -81.00(11) . .
O5 V1 O8 V5 80.54(11) . .
O1 V1 O8 V5 1.64(10) . .
O1 V1 O8 V5 16.7(4) 3_666 .
V3 V1 O8 V5 170.15(4) 3_666 .
V4 V1 O8 V5 -46.07(9) . .
V2 V1 O8 V5 -83.24(13) 3_666 .
O14 V5 O8 V1 178.12(12) . .
O4 V5 O8 V1 4.9(3) . .
O3 V5 O8 V1 -80.72(12) . .
O9 V5 O8 V1 77.83(12) . .
O1 V5 O8 V1 -1.52(9) . .
V3 V5 O8 V1 2.00(14) . .
V2 V5 O8 V1 -47.84(9) . .
V4 V5 O8 V1 46.66(9) . .
O11 V4 O9 V5 -175.02(12) . .
O7 V4 O9 V5 -70.43(12) . .
O2 V4 O9 V5 83.05(12) . .
O5 V4 O9 V5 23.4(3) 3_666 .
O1 V4 O9 V5 8.59(11) . .
V3 V4 O9 V5 -40.63(10) . .
V1 V4 O9 V5 51.11(10) . .
O14 V5 O9 V4 178.55(13) . .
O4 V5 O9 V4 73.72(13) . .
O3 V5 O9 V4 -22.8(3) . .
O8 V5 O9 V4 -82.86(12) . .
O1 V5 O9 V4 -8.53(11) . .
V3 V5 O9 V4 41.36(10) . .
V1 V5 O9 V4 -51.91(10) . .
V2 V5 O9 V4 -5.35(15) . .
O13 V2 O10 V3 -176.41(12) . .
O3 V2 O10 V3 -70.13(12) . .
O2 V2 O10 V3 84.30(11) 3_666 .
O5 V2 O10 V3 28.3(3) . .
O1 V2 O10 V3 9.40(10) . .
V5 V2 O10 V3 -39.66(10) . .
V1 V2 O10 V3 52.24(9) 3_666 .
O12 V3 O10 V2 177.39(13) . .
O7 V3 O10 V2 -23.5(3) . .
O4 V3 O10 V2 73.06(12) . .
O6 V3 O10 V2 -83.87(12) 3_666 .
O1 V3 O10 V2 -9.26(10) . .
V5 V3 O10 V2 40.54(10) . .
V4 V3 O10 V2 -6.59(15) . .
V1 V3 O10 V2 -53.26(10) 3_666 .
C3 N2 C1 N3 60.5(3) . .
C2 N2 C1 N3 -59.0(3) . .
C5 N3 C1 N2 -60.1(3) . .
C4 N3 C1 N2 58.8(3) . .
C3 N2 C2 N1 -61.1(3) . .
C1 N2 C2 N1 58.8(4) . .
C6 N1 C2 N2 60.8(3) . .
C4 N1 C2 N2 -58.3(3) . .
C1 N2 C3 N4 -59.6(3) . .
C2 N2 C3 N4 59.8(3) . .
C5 N4 C3 N2 58.4(3) . .
C6 N4 C3 N2 -58.8(3) . .
C7 N4 C3 N2 -178.6(3) . .
C6 N1 C4 N3 -60.1(3) . .
C2 N1 C4 N3 58.6(3) . .
C5 N3 C4 N1 60.3(3) . .
C1 N3 C4 N1 -59.0(3) . .
C4 N3 C5 N4 -59.5(3) . .
C1 N3 C5 N4 59.0(3) . .
C6 N4 C5 N3 59.0(3) . .
C3 N4 C5 N3 -58.2(3) . .
C7 N4 C5 N3 178.8(3) . .
C4 N1 C6 N4 58.9(3) . .
C2 N1 C6 N4 -59.5(3) . .
C5 N4 C6 N1 -58.5(3) . .
C3 N4 C6 N1 58.9(3) . .
C7 N4 C6 N1 -179.8(3) . .
C5 N4 C7 O15 -72.5(4) . .
C6 N4 C7 O15 46.9(4) . .
C3 N4 C7 O15 166.2(3) . .
